data_2208780
loop_
_publ_author_name
'Yong-Rong Xie'
'Gui-Rong Lui'
'Xiao-Yong Yuan'

_publ_section_title
;
 Potassium 2-methyl-5-nitrobenzenesulfonate
;
_journal_coeditor_code AC2015
_journal_issue 5
_journal_name_full 'Acta Crystallographica Section E'
_journal_page_first m1016
_journal_page_last m1017
_journal_paper_doi 10.1107/S1600536806012475
_journal_volume 62
_journal_year 2006
_chemical_formula_iupac 'K +, C7 H6 N O5 S -'
_chemical_formula_moiety 'K +, C7 H6 N O5 S -'
_chemical_formula_sum 'C7 H6 K N O5 S'
_chemical_formula_weight 255.29
_chemical_name_systematic
;
Potassium 2-methyl-5-nitrobenzenesulfonate
;
_space_group_IT_number 14
_symmetry_cell_setting monoclinic
_symmetry_space_group_name_Hall '-P 2ybc'
_symmetry_space_group_name_H-M 'P 1 21/c 1'
_atom_sites_solution_hydrogens geom
_atom_sites_solution_primary direct
_atom_sites_solution_secondary difmap
_audit_creation_method SHELXL-97
_cell_angle_alpha 90.00
_cell_angle_beta 98.652(4)
_cell_angle_gamma 90.00
_cell_formula_units_Z 4
_cell_length_a 14.139(4)
_cell_length_b 9.367(3)
_cell_length_c 7.124(2)
_cell_measurement_reflns_used 553
_cell_measurement_temperature 292(2)
_cell_measurement_theta_max 27.4
_cell_measurement_theta_min 1.9
_cell_volume 932.8(5)
_computing_cell_refinement 'SAINT (Bruker, 2004)'
_computing_data_collection 'SMART (Bruker, 2004)'
_computing_data_reduction SAINT
_computing_molecular_graphics 'SHELXTL (Bruker, 2004)'
_computing_publication_material SHELXTL
_computing_structure_refinement 'SHELXL97 (Sheldrick, 1997)'
_computing_structure_solution 'SHELXS97 (Sheldrick, 1997)'
_diffrn_ambient_temperature 292(2)
_diffrn_measured_fraction_theta_full 0.987
_diffrn_measured_fraction_theta_max 0.987
_diffrn_measurement_device_type 'Bruker SMART APEX-II CCD area-detector'
_diffrn_measurement_method '\f and \w'
_diffrn_radiation_monochromator graphite
_diffrn_radiation_source 'fine-focus sealed tube'
_diffrn_radiation_type MoK\a
_diffrn_radiation_wavelength 0.71073
_diffrn_reflns_av_R_equivalents 0.0160
_diffrn_reflns_av_sigmaI/netI 0.0202
_diffrn_reflns_limit_h_max 14
_diffrn_reflns_limit_h_min -18
_diffrn_reflns_limit_k_max 10
_diffrn_reflns_limit_k_min -12
_diffrn_reflns_limit_l_max 9
_diffrn_reflns_limit_l_min -9
_diffrn_reflns_number 5275
_diffrn_reflns_theta_full 27.16
_diffrn_reflns_theta_max 27.16
_diffrn_reflns_theta_min 1.46
_diffrn_standards_decay_% 0
_diffrn_standards_interval_count 0
_diffrn_standards_interval_time 0
_diffrn_standards_number 0
_exptl_absorpt_coefficient_mu 0.793
_exptl_absorpt_correction_T_max 0.947
_exptl_absorpt_correction_T_min 0.931
_exptl_absorpt_correction_type multi-scan
_exptl_absorpt_process_details '(SADABS; Sheldrick, 1996)'
_exptl_crystal_colour colorless
_exptl_crystal_density_diffrn 1.818
_exptl_crystal_density_method 'not measured'
_exptl_crystal_description needle
_exptl_crystal_F_000 520
_exptl_crystal_size_max 0.23
_exptl_crystal_size_mid 0.08
_exptl_crystal_size_min 0.06
_refine_diff_density_max 0.368
_refine_diff_density_min -0.266
_refine_ls_extinction_coef 0.0011(3)
_refine_ls_extinction_expression Fc^*^=kFc[1+0.001xFc^2^\l^3^/sin(2\q)]^-1/4^
_refine_ls_extinction_method SHELXL97
_refine_ls_goodness_of_fit_ref 1.028
_refine_ls_hydrogen_treatment constr
_refine_ls_matrix_type full
_refine_ls_number_parameters 138
_refine_ls_number_reflns 2019
_refine_ls_number_restraints 0
_refine_ls_restrained_S_all 1.028
_refine_ls_R_factor_all 0.0332
_refine_ls_R_factor_gt 0.0267
_refine_ls_shift/su_max 0.009
_refine_ls_shift/su_mean 0.006
_refine_ls_structure_factor_coef Fsqd
_refine_ls_weighting_details 'calc w=1/[\s^2^(Fo^2^)+(0.0661P)^2^] where P=(Fo^2^+2Fc^2^)/3'
_refine_ls_weighting_scheme calc
_refine_ls_wR_factor_gt 0.0854
_refine_ls_wR_factor_ref 0.0897
_reflns_number_gt 1714
_reflns_number_total 2019
_reflns_threshold_expression I>2\s(I)
_cod_data_source_file ac2015.cif
_cod_data_source_block I
_cod_depositor_comments
;
The following automatic conversions were performed:
'_symmetry_cell_setting' value 'Monoclinic' changed to 'monoclinic'
according to '/home/saulius/struct/CIF-dictionaries/cif_core.dic'
dictionary named 'cif_core.dic' version 2.4.1 from 2010-06-29.

Automatic conversion script
Id: cif_fix_enum 1527 2010-12-29 10:47:43Z saulius 

The following automatic conversions were performed:

'_symmetry_cell_setting' value 'Monoclinic' changed to 'monoclinic'
according to /home/saulius/struct/CIF-dictionaries/cif_core.dic
dictionary named 'cif_core.dic' version 2.4.1 from 2010-06-29.

Automatic conversion script
Id: cif_fix_values 1715 2011-07-08 13:25:40Z adriana 
;
_cod_original_sg_symbol_H-M 'P 21/c'
_cod_database_code 2208780
_cod_database_fobs_code 2208780

loop_
_symmetry_equiv_pos_as_xyz
'x, y, z'
'-x, y+1/2, -z+1/2'
'-x, -y, -z'
'x, -y-1/2, z-1/2'

loop_
_atom_site_type_symbol
_atom_site_label
_atom_site_fract_x
_atom_site_fract_y
_atom_site_fract_z
_atom_site_U_iso_or_equiv
_atom_site_adp_type
_atom_site_calc_flag
_atom_site_refinement_flags
_atom_site_occupancy
K K 0.43178(3) 0.16967(4) 0.12011(5) 0.03399(15) Uani d . 1
C C1 0.82304(14) -0.1245(2) 0.3711(3) 0.0393(4) Uani d . 1
H H1A 0.8158 -0.1593 0.4949 0.059 Uiso calc R 1
H H1B 0.8831 -0.1565 0.3389 0.059 Uiso calc R 1
H H1C 0.7717 -0.1601 0.2794 0.059 Uiso calc R 1
C C2 0.82070(12) 0.03601(17) 0.3714(2) 0.0285(4) Uani d . 1
C C3 0.73878(11) 0.11618(17) 0.3906(2) 0.0244(3) Uani d . 1
C C4 0.74137(12) 0.26380(17) 0.3957(2) 0.0262(3) Uani d . 1
H H4 0.6869 0.3162 0.4090 0.031 Uiso calc R 1
C C5 0.82688(12) 0.33199(16) 0.3805(2) 0.0284(4) Uani d . 1
C C6 0.90883(12) 0.25777(19) 0.3593(2) 0.0335(4) Uani d . 1
H H6 0.9654 0.3054 0.3484 0.040 Uiso calc R 1
C C7 0.90432(12) 0.1110(2) 0.3548(3) 0.0336(4) Uani d . 1
H H7 0.9591 0.0599 0.3402 0.040 Uiso calc R 1
S S1 0.62651(3) 0.03419(4) 0.41185(5) 0.02614(15) Uani d . 1
O O1 0.59231(9) -0.03100(13) 0.22806(17) 0.0362(3) Uani d . 1
O O2 0.56581(8) 0.15045(13) 0.4554(2) 0.0375(3) Uani d . 1
O O3 0.64622(9) -0.07146(14) 0.56083(18) 0.0405(3) Uani d . 1
N N1 0.82974(11) 0.48761(16) 0.3926(2) 0.0348(4) Uani d . 1
O O4 0.76100(10) 0.54994(13) 0.4381(2) 0.0441(3) Uani d . 1
O O5 0.90175(12) 0.54864(16) 0.3605(3) 0.0619(5) Uani d . 1

loop_
_atom_site_aniso_label
_atom_site_aniso_U_11
_atom_site_aniso_U_22
_atom_site_aniso_U_33
_atom_site_aniso_U_12
_atom_site_aniso_U_13
_atom_site_aniso_U_23
K 0.0387(2) 0.0336(2) 0.0297(2) 0.00281(15) 0.00512(16) -0.00002(14)
C1 0.0421(10) 0.0284(9) 0.0482(11) 0.0047(8) 0.0092(8) 0.0006(8)
C2 0.0317(9) 0.0275(9) 0.0268(8) -0.0001(7) 0.0053(7) 0.0002(6)
C3 0.0256(8) 0.0254(8) 0.0221(7) -0.0029(6) 0.0037(6) -0.0002(6)
C4 0.0258(8) 0.0266(8) 0.0261(8) -0.0010(6) 0.0036(6) 0.0001(6)
C5 0.0336(9) 0.0246(9) 0.0268(9) -0.0038(7) 0.0034(7) 0.0007(6)
C6 0.0279(8) 0.0365(10) 0.0366(10) -0.0075(7) 0.0066(7) 0.0006(7)
C7 0.0268(9) 0.0355(9) 0.0394(10) 0.0050(7) 0.0083(7) 0.0017(7)
S1 0.0258(2) 0.0264(2) 0.0266(2) -0.00458(15) 0.00482(16) -0.00048(14)
O1 0.0369(7) 0.0388(7) 0.0321(7) -0.0096(5) 0.0022(5) -0.0079(5)
O2 0.0287(6) 0.0369(7) 0.0492(8) -0.0018(5) 0.0133(5) -0.0081(6)
O3 0.0380(7) 0.0443(7) 0.0391(7) -0.0081(6) 0.0051(6) 0.0154(6)
N1 0.0412(9) 0.0266(8) 0.0351(8) -0.0069(6) 0.0012(7) 0.0019(6)
O4 0.0490(8) 0.0278(6) 0.0554(9) 0.0036(6) 0.0077(7) -0.0019(6)
O5 0.0550(10) 0.0346(8) 0.1002(14) -0.0182(7) 0.0253(10) -0.0007(8)

loop_
_atom_type_symbol
_atom_type_description
_atom_type_scat_dispersion_real
_atom_type_scat_dispersion_imag
_atom_type_scat_source
C C 0.0033 0.0016 'International Tables Vol C Tables 4.2.6.8 and 6.1.1.4'
H H 0.0000 0.0000 'International Tables Vol C Tables 4.2.6.8 and 6.1.1.4'
N N 0.0061 0.0033 'International Tables Vol C Tables 4.2.6.8 and 6.1.1.4'
O O 0.0106 0.0060 'International Tables Vol C Tables 4.2.6.8 and 6.1.1.4'
S S 0.1246 0.1234 'International Tables Vol C Tables 4.2.6.8 and 6.1.1.4'
K K 0.2009 0.2494 'International Tables Vol C Tables 4.2.6.8 and 6.1.1.4'

loop_
_geom_angle_atom_site_label_1
_geom_angle_atom_site_label_2
_geom_angle_atom_site_label_3
_geom_angle_site_symmetry_1
_geom_angle_site_symmetry_3
_geom_angle
O1 K O2 3_655 . 134.67(4)
O1 K O3 3_655 3_656 123.80(4)
O2 K O3 . 3_656 65.92(4)
O1 K O3 3_655 2_655 90.39(4)
O2 K O3 . 2_655 126.47(4)
O3 K O3 3_656 2_655 117.62(5)
O1 K O2 3_655 4_565 84.87(4)
O2 K O2 . 4_565 89.03(4)
O3 K O2 3_656 4_565 150.36(4)
O3 K O2 2_655 4_565 64.02(4)
O1 K O4 3_655 2_645 72.94(4)
O2 K O4 . 2_645 126.12(4)
O3 K O4 3_656 2_645 61.32(4)
O3 K O4 2_655 2_645 88.47(4)
O2 K O4 4_565 2_645 144.66(4)
O1 K O1 3_655 . 85.48(4)
O2 K O1 . . 49.33(3)
O3 K O1 3_656 . 87.77(4)
O3 K O1 2_655 . 151.24(4)
O2 K O1 4_565 . 87.25(4)
O4 K O1 2_645 . 117.16(4)
O1 K O1 3_655 2_655 138.06(4)
O2 K O1 . 2_655 81.65(4)
O3 K O1 3_656 2_655 86.33(4)
O3 K O1 2_655 2_655 47.85(4)
O2 K O1 4_565 2_655 74.00(4)
O4 K O1 2_645 2_655 104.63(4)
O1 K O1 . 2_655 128.00(2)
O1 K S1 3_655 . 110.33(3)
O2 K S1 . . 24.36(3)
O3 K S1 3_656 . 76.54(4)
O3 K S1 2_655 . 143.00(3)
O2 K S1 4_565 . 86.93(3)
O4 K S1 2_645 . 126.21(3)
O1 K S1 . . 25.01(2)
O1 K S1 2_655 . 104.35(3)
O1 K S1 3_655 2_655 113.65(3)
O2 K S1 . 2_655 103.77(3)
O3 K S1 3_656 2_655 104.63(3)
O3 K S1 2_655 2_655 23.65(3)
O2 K S1 4_565 2_655 64.65(3)
O4 K S1 2_645 2_655 99.17(3)
O1 K S1 . 2_655 142.94(3)
O1 K S1 2_655 2_655 24.41(2)
C2 C1 H1A . . 109.5
C2 C1 H1B . . 109.5
H1A C1 H1B . . 109.5
C2 C1 H1C . . 109.5
H1A C1 H1C . . 109.5
H1B C1 H1C . . 109.5
C7 C2 C3 . . 117.43(15)
C7 C2 C1 . . 118.96(15)
C3 C2 C1 . . 123.60(15)
C4 C3 C2 . . 121.20(14)
C4 C3 S1 . . 116.54(11)
C2 C3 S1 . . 122.26(13)
C3 C4 C5 . . 118.59(15)
C3 C4 H4 . . 120.7
C5 C4 H4 . . 120.7
C6 C5 C4 . . 122.24(16)
C6 C5 N1 . . 119.57(15)
C4 C5 N1 . . 118.18(15)
C7 C6 C5 . . 118.00(16)
C7 C6 H6 . . 121.0
C5 C6 H6 . . 121.0
C6 C7 C2 . . 122.54(15)
C6 C7 H7 . . 118.7
C2 C7 H7 . . 118.7
O3 S1 O2 . . 114.32(8)
O3 S1 O1 . . 111.90(8)
O2 S1 O1 . . 112.31(8)
O3 S1 C3 . . 106.26(8)
O2 S1 C3 . . 104.90(7)
O1 S1 C3 . . 106.38(7)
O4 N1 O5 . . 123.18(16)
O4 N1 C5 . . 118.53(14)
O5 N1 C5 . . 118.27(16)

loop_
_geom_bond_atom_site_label_1
_geom_bond_atom_site_label_2
_geom_bond_site_symmetry_2
_geom_bond_distance
_geom_bond_publ_flag
K O1 . 2.9583(14) yes
K O1 2_655 3.0427(15) yes
K O1 3_655 2.7751(14) yes
K O2 . 2.8228(16) yes
K O2 4_565 2.9113(13) yes
K O3 3_656 2.8255(13) yes
K O3 2_655 2.8862(15) yes
K O4 2_645 2.9188(16) yes
K K 4_566 3.8669(10) ?
C1 C2 . 1.504(3) ?
C1 H1A . 0.9600 ?
C1 H1B . 0.9600 ?
C1 H1C . 0.9600 ?
C2 C7 . 1.395(2) ?
C2 C3 . 1.404(2) ?
C3 C4 . 1.384(2) ?
C3 S1 . 1.7902(16) ?
C4 C5 . 1.386(2) ?
C4 H4 . 0.9300 ?
C5 C6 . 1.379(2) ?
C5 N1 . 1.460(2) ?
C6 C7 . 1.376(3) ?
C6 H6 . 0.9300 ?
C7 H7 . 0.9300 ?
S1 O3 . 1.4473(13) ?
S1 O2 . 1.4489(13) ?
S1 O1 . 1.4597(12) ?
N1 O4 . 1.2189(19) ?
N1 O5 . 1.219(2) ?
